data_1100954
loop_
_publ_author_name
'Rajesh Koner'
'Hsin-Huang Lin'
'Ho-Hsiang Wei'
'Sasankasekhar Mohanta'

_publ_section_title
;

Syntheses, Structures, and Magnetic Properties of Diphenoxo-Bridged

MIILnIII Complexes Derived from N,N'-Ethylenebis(3-ethoxysalicylaldiimine)

(M = Cu or Ni; Ln = Ce-Yb): Observation of Surprisingly Strong Exchange

Interactions

;
_journal_name_full 'Inorganic Chemistry'
_journal_page_first 3524
_journal_page_last 3536
_journal_paper_doi 10.1021/ic048196h
_journal_volume 44
_journal_year 2005
_chemical_formula_sum 'C20 H22 Ce N5 Ni O13'
_chemical_formula_weight 739.26
_chemical_name_systematic
;

 ?

;
_space_group_IT_number 19
_symmetry_cell_setting orthorhombic
_symmetry_space_group_name_Hall 'P 2ac 2ab'
_symmetry_space_group_name_H-M 'P 21 21 21'
_atom_sites_solution_hydrogens geom
_atom_sites_solution_primary direct
_atom_sites_solution_secondary difmap
_audit_creation_method SHELXL-97
_cell_angle_alpha 90.00
_cell_angle_beta 90.00
_cell_angle_gamma 90.00
_cell_formula_units_Z 4
_cell_length_a 8.6323(12)
_cell_length_b 13.822(2)
_cell_length_c 21.176(3)
_cell_measurement_temperature 293(2)
_cell_volume 2526.6(6)
_computing_structure_refinement 'SHELXL-97 (Sheldrick, 1997)'
_computing_structure_solution 'SHELXS-97 (Sheldrick, 1997)'
_diffrn_ambient_temperature 293(2)
_diffrn_measured_fraction_theta_full 1.000
_diffrn_measured_fraction_theta_max 1.000
_diffrn_radiation_monochromator graphite
_diffrn_radiation_source 'fine-focus sealed tube'
_diffrn_radiation_type MoK\a
_diffrn_radiation_wavelength 0.71073
_diffrn_reflns_av_R_equivalents 0.0000
_diffrn_reflns_av_sigmaI/netI 0.0260
_diffrn_reflns_limit_h_max 10
_diffrn_reflns_limit_h_min -1
_diffrn_reflns_limit_k_max 16
_diffrn_reflns_limit_k_min -1
_diffrn_reflns_limit_l_max 25
_diffrn_reflns_limit_l_min -1
_diffrn_reflns_number 2546
_diffrn_reflns_theta_full 25.00
_diffrn_reflns_theta_max 25.00
_diffrn_reflns_theta_min 1.76
_exptl_absorpt_coefficient_mu 2.602
_exptl_crystal_colour Red
_exptl_crystal_density_diffrn 1.943
_exptl_crystal_density_method 'not measured'
_exptl_crystal_F_000 1468
_exptl_crystal_size_max 60
_exptl_crystal_size_mid 35
_exptl_crystal_size_min 22
_refine_diff_density_max 0.508
_refine_diff_density_min -0.620
_refine_diff_density_rms 0.082
_refine_ls_abs_structure_details 'Flack H D (1983), Acta Cryst. A39, 876-881'
_refine_ls_abs_structure_Flack 0.00(2)
_refine_ls_extinction_coef 0.00047(13)
_refine_ls_extinction_expression Fc^*^=kFc[1+0.001xFc^2^\l^3^/sin(2\q)]^-1/4^
_refine_ls_extinction_method SHELXL
_refine_ls_goodness_of_fit_ref 1.156
_refine_ls_hydrogen_treatment mixed
_refine_ls_matrix_type full
_refine_ls_number_parameters 362
_refine_ls_number_reflns 2546
_refine_ls_number_restraints 0
_refine_ls_restrained_S_all 1.156
_refine_ls_R_factor_all 0.0292
_refine_ls_R_factor_gt 0.0250
_refine_ls_shift/su_max 0.000
_refine_ls_shift/su_mean 0.000
_refine_ls_structure_factor_coef Fsqd
_refine_ls_weighting_details 'calc w=1/[\s^2^(Fo^2^)+(0.0329P)^2^+1.6091P] where P=(Fo^2^+2Fc^2^)/3'
_refine_ls_weighting_scheme calc
_refine_ls_wR_factor_gt 0.0659
_refine_ls_wR_factor_ref 0.0707
_reflns_number_gt 2372
_reflns_number_total 2546
_reflns_threshold_expression >2sigma(I)
_cod_data_source_file ic048196hsi20050224_082436_09.cif
_cod_data_source_block nice
_cod_depositor_comments
;
The following automatic conversions were performed:
'_symmetry_cell_setting' value 'Orthorhombic' changed to 'orthorhombic'
according to '/home/saulius/struct/CIF-dictionaries/cif_core.dic'
dictionary named 'cif_core.dic' version 2.4.1 from 2010-06-29.

Automatic conversion script
Id: cif_fix_enum 1527 2010-12-29 10:47:43Z saulius 
;
_cod_original_cell_volume 2526.7(6)
_cod_database_code 1100954

loop_
_symmetry_equiv_pos_as_xyz
'x, y, z'
'-x+1/2, -y, z+1/2'
'-x, y+1/2, -z+1/2'
'x+1/2, -y+1/2, -z'

loop_
_atom_site_label
_atom_site_type_symbol
_atom_site_fract_x
_atom_site_fract_y
_atom_site_fract_z
_atom_site_U_iso_or_equiv
_atom_site_adp_type
_atom_site_occupancy
_atom_site_symmetry_multiplicity
_atom_site_calc_flag
_atom_site_refinement_flags
_atom_site_disorder_assembly
_atom_site_disorder_group
Ce Ce 0.75152(3) 0.00201(2) 0.093734(13) 0.02851(12) Uani 1 1 d . . .
Ni Ni 0.42830(8) 0.06043(5) 0.18509(4) 0.03038(17) Uani 1 1 d . . .
O6 O 1.0416(6) 0.0340(3) 0.1060(2) 0.0539(13) Uani 1 1 d . . .
O7 O 0.9903(6) -0.0878(4) 0.0484(2) 0.0637(16) Uani 1 1 d . . .
N3 N 1.0920(7) -0.0349(4) 0.0738(3) 0.0470(15) Uani 1 1 d . . .
O10 O 0.7584(6) -0.0112(4) -0.0256(2) 0.0559(12) Uani 1 1 d . . .
O1 O 0.5267(5) -0.0498(3) 0.15480(18) 0.0329(9) Uani 1 1 d . . .
O2 O 0.5736(5) 0.1266(2) 0.13622(19) 0.0343(9) Uani 1 1 d . . .
O12 O 0.8246(6) 0.0390(4) 0.2104(2) 0.0553(13) Uani 1 1 d . . .
N4 N 0.6161(7) 0.0071(4) -0.0362(3) 0.0468(13) Uani 1 1 d . . .
O8 O 0.5607(9) -0.0007(4) -0.0888(2) 0.0763(17) Uani 1 1 d . . .
N5 N 0.8612(7) -0.0468(5) 0.2245(3) 0.0489(15) Uani 1 1 d . . .
O13 O 0.8528(6) -0.1099(3) 0.1815(2) 0.0512(12) Uani 1 1 d . . .
O9 O 0.5394(6) 0.0344(4) 0.0107(2) 0.0565(13) Uani 1 1 d . . .
O3 O 0.6436(5) -0.1724(3) 0.07509(19) 0.0351(9) Uani 1 1 d . . .
O4 O 0.8034(5) 0.1866(3) 0.0693(2) 0.0368(10) Uani 1 1 d . . .
C6 C 0.3470(7) -0.1669(4) 0.1967(3) 0.0367(15) Uani 1 1 d . . .
C10 C 0.3472(7) 0.2564(4) 0.1914(3) 0.0396(15) Uani 1 1 d . . .
H10A H 0.2793 0.3039 0.2056 0.048 Uiso 1 1 calc R . .
N2 N 0.3222(6) 0.1702(4) 0.2098(2) 0.0347(11) Uani 1 1 d . . .
C16 C 0.5790(7) 0.2217(4) 0.1270(2) 0.0280(11) Uani 1 1 d . . .
C1 C 0.4680(7) -0.1389(4) 0.1563(3) 0.0335(14) Uani 1 1 d . . .
O11 O 0.9018(7) -0.0688(5) 0.2779(2) 0.083(2) Uani 1 1 d . . .
C11 C 0.4706(8) 0.2868(4) 0.1508(3) 0.0346(14) Uani 1 1 d . . .
C15 C 0.7029(7) 0.2578(4) 0.0901(3) 0.0337(13) Uani 1 1 d . . .
C19 C 0.9426(8) 0.2181(5) 0.0358(3) 0.0429(15) Uani 1 1 d . . .
H19B H 0.9150 0.2679 0.0055 0.051 Uiso 1 1 calc R . .
H19A H 0.9856 0.1639 0.0126 0.051 Uiso 1 1 calc R . .
C2 C 0.5278(7) -0.2075(4) 0.1143(3) 0.0329(13) Uani 1 1 d . . .
O5 O 1.2276(6) -0.0497(6) 0.0662(3) 0.089(2) Uani 1 1 d . . .
N1 N 0.2994(6) -0.0072(4) 0.2385(2) 0.0340(11) Uani 1 1 d . . .
C8 C 0.2238(7) 0.0571(5) 0.2851(3) 0.0431(14) Uani 1 1 d . . .
H8B H 0.2931 0.0704 0.3201 0.052 Uiso 1 1 calc R . .
H8A H 0.1302 0.0274 0.3015 0.052 Uiso 1 1 calc R . .
C7 C 0.2761(7) -0.0983(5) 0.2398(3) 0.0391(15) Uani 1 1 d . . .
H7A H 0.2091 -0.1223 0.2704 0.047 Uiso 1 1 calc R . .
C13 C 0.6002(8) 0.4183(4) 0.0973(3) 0.0471(17) Uani 1 1 d . . .
H13A H 0.6062 0.4836 0.0870 0.056 Uiso 1 1 calc R . .
C14 C 0.7126(8) 0.3547(4) 0.0752(3) 0.0411(16) Uani 1 1 d . . .
H14A H 0.7938 0.3775 0.0505 0.049 Uiso 1 1 calc R . .
C17 C 0.7148(7) -0.2377(4) 0.0291(3) 0.0394(15) Uani 1 1 d . . .
H17B H 0.7653 -0.1997 -0.0034 0.047 Uiso 1 1 calc R . .
H17A H 0.6346 -0.2761 0.0091 0.047 Uiso 1 1 calc R . .
C12 C 0.4810(9) 0.3857(4) 0.1342(3) 0.0453(17) Uani 1 1 d . . .
H12A H 0.4061 0.4289 0.1484 0.054 Uiso 1 1 calc R . .
C3 C 0.4698(7) -0.2999(4) 0.1125(3) 0.0416(15) Uani 1 1 d . . .
H3A H 0.5089 -0.3442 0.0836 0.050 Uiso 1 1 calc R . .
C5 C 0.2941(8) -0.2629(5) 0.1955(3) 0.0462(17) Uani 1 1 d . . .
H5A H 0.2178 -0.2824 0.2238 0.055 Uiso 1 1 calc R . .
C9 C 0.1861(8) 0.1480(5) 0.2502(3) 0.0444(16) Uani 1 1 d . . .
H9B H 0.0943 0.1391 0.2245 0.053 Uiso 1 1 calc R . .
H9A H 0.1673 0.2005 0.2796 0.053 Uiso 1 1 calc R . .
C4 C 0.3529(9) -0.3275(5) 0.1537(3) 0.0513(18) Uani 1 1 d . . .
H4A H 0.3148 -0.3904 0.1526 0.062 Uiso 1 1 calc R . .
C20 C 1.0609(9) 0.2565(6) 0.0796(4) 0.0596(19) Uani 1 1 d . . .
H20A H 1.1505 0.2764 0.0561 0.089 Uiso 1 1 calc R . .
H20C H 1.0897 0.2071 0.1092 0.089 Uiso 1 1 calc R . .
H20B H 1.0193 0.3110 0.1020 0.089 Uiso 1 1 calc R . .
C18 C 0.8321(9) -0.3045(5) 0.0591(4) 0.055(2) Uani 1 1 d . . .
H18A H 0.8758 -0.3459 0.0273 0.083 Uiso 1 1 calc R . .
H18C H 0.7822 -0.3432 0.0908 0.083 Uiso 1 1 calc R . .
H18B H 0.9129 -0.2668 0.0782 0.083 Uiso 1 1 calc R . .

loop_
_atom_site_aniso_label
_atom_site_aniso_U_11
_atom_site_aniso_U_22
_atom_site_aniso_U_33
_atom_site_aniso_U_23
_atom_site_aniso_U_13
_atom_site_aniso_U_12
Ce 0.02983(18) 0.02389(17) 0.03181(18) -0.00291(12) 0.00295(12) 0.00054(18)
Ni 0.0290(3) 0.0258(3) 0.0364(3) -0.0049(3) 0.0044(3) -0.0002(3)
O6 0.046(3) 0.046(3) 0.070(3) -0.010(2) 0.001(3) -0.001(2)
O7 0.041(3) 0.083(4) 0.067(3) -0.040(3) 0.002(3) 0.009(3)
N3 0.035(3) 0.063(4) 0.043(3) 0.002(3) 0.002(3) 0.004(3)
O10 0.064(3) 0.061(3) 0.042(2) -0.003(2) 0.006(2) 0.011(4)
O1 0.032(2) 0.0231(19) 0.043(2) -0.0032(17) 0.0092(18) -0.0034(17)
O2 0.037(2) 0.0219(17) 0.044(2) 0.0004(17) 0.011(2) -0.0012(19)
O12 0.060(3) 0.054(3) 0.051(3) -0.016(2) 0.002(3) -0.002(3)
N4 0.064(4) 0.032(3) 0.045(3) 0.008(3) -0.004(3) -0.002(3)
O8 0.117(5) 0.068(3) 0.045(3) 0.001(3) -0.030(3) 0.005(4)
N5 0.040(3) 0.065(4) 0.042(3) 0.006(3) 0.001(3) -0.016(3)
O13 0.061(3) 0.044(3) 0.049(3) 0.005(2) -0.007(3) -0.002(2)
O9 0.052(3) 0.073(3) 0.045(3) 0.002(2) 0.001(2) 0.010(3)
O3 0.041(2) 0.0263(19) 0.038(2) -0.0069(18) 0.003(2) -0.0020(19)
O4 0.036(2) 0.030(2) 0.044(2) 0.0019(18) 0.0104(19) -0.0036(19)
C6 0.034(3) 0.027(3) 0.049(4) 0.000(3) 0.003(3) -0.002(3)
C10 0.039(3) 0.029(3) 0.052(4) -0.012(3) -0.004(3) 0.007(3)
N2 0.030(3) 0.042(3) 0.032(3) -0.009(2) 0.001(2) 0.000(2)
C16 0.033(3) 0.023(2) 0.028(3) -0.001(2) -0.001(3) -0.004(2)
C1 0.037(3) 0.021(3) 0.042(3) -0.001(2) -0.009(3) -0.003(2)
O11 0.090(4) 0.113(5) 0.045(3) 0.030(3) -0.027(3) -0.051(4)
C11 0.039(3) 0.030(3) 0.035(3) -0.003(3) -0.004(3) 0.002(3)
C15 0.039(3) 0.023(3) 0.039(3) -0.002(2) -0.006(3) 0.003(2)
C19 0.036(3) 0.043(3) 0.050(4) 0.006(3) 0.013(3) -0.004(3)
C2 0.033(3) 0.025(3) 0.040(3) 0.001(2) -0.003(3) 0.002(2)
O5 0.029(3) 0.132(6) 0.108(5) -0.026(5) 0.003(3) 0.014(4)
N1 0.032(2) 0.037(3) 0.033(2) -0.003(2) 0.0046(19) 0.000(2)
C8 0.041(3) 0.044(3) 0.044(3) -0.011(3) 0.011(3) -0.001(3)
C7 0.036(4) 0.044(3) 0.037(3) 0.000(3) 0.004(3) -0.008(3)
C13 0.060(4) 0.026(3) 0.056(4) 0.002(3) -0.008(4) -0.001(3)
C14 0.048(4) 0.027(3) 0.049(3) 0.002(3) -0.001(3) -0.006(3)
C17 0.051(4) 0.028(3) 0.039(3) -0.010(2) 0.011(3) -0.001(3)
C12 0.056(4) 0.023(3) 0.057(4) -0.008(3) -0.009(4) 0.010(3)
C3 0.039(3) 0.031(3) 0.054(4) -0.008(3) 0.000(3) 0.003(3)
C5 0.043(4) 0.039(3) 0.056(4) 0.005(3) 0.008(3) -0.014(3)
C9 0.035(3) 0.047(4) 0.052(4) -0.011(3) 0.012(3) 0.001(3)
C4 0.054(4) 0.029(3) 0.071(5) -0.001(3) 0.003(4) -0.012(3)
C20 0.050(4) 0.052(4) 0.077(5) 0.010(4) -0.004(4) -0.008(4)
C18 0.059(5) 0.031(3) 0.077(5) 0.003(3) 0.017(4) 0.009(3)

loop_
_atom_type_symbol
_atom_type_description
_atom_type_scat_dispersion_real
_atom_type_scat_dispersion_imag
_atom_type_scat_source
C C 0.0033 0.0016 'International Tables Vol C Tables 4.2.6.8 and 6.1.1.4'
H H 0.0000 0.0000 'International Tables Vol C Tables 4.2.6.8 and 6.1.1.4'
N N 0.0061 0.0033 'International Tables Vol C Tables 4.2.6.8 and 6.1.1.4'
O O 0.0106 0.0060 'International Tables Vol C Tables 4.2.6.8 and 6.1.1.4'
Ni Ni 0.3393 1.1124 'International Tables Vol C Tables 4.2.6.8 and 6.1.1.4'
Ce Ce -0.2486 2.6331 'International Tables Vol C Tables 4.2.6.8 and 6.1.1.4'

loop_
_geom_angle_atom_site_label_1
_geom_angle_atom_site_label_2
_geom_angle_atom_site_label_3
_geom_angle
_geom_angle_site_symmetry_1
_geom_angle_site_symmetry_3
_geom_angle_publ_flag
O1 Ce O2 61.19(12) . . ?
O1 Ce O10 121.74(15) . . ?
O2 Ce O10 115.26(15) . . ?
O1 Ce O6 140.92(15) . . ?
O2 Ce O6 116.76(15) . . ?
O10 Ce O6 95.22(17) . . ?
O1 Ce O13 73.19(15) . . ?
O2 Ce O13 111.52(14) . . ?
O10 Ce O13 132.02(16) . . ?
O6 Ce O13 72.40(16) . . ?
O1 Ce O9 81.22(15) . . ?
O2 Ce O9 71.74(15) . . ?
O10 Ce O9 49.38(16) . . ?
O6 Ce O9 137.33(17) . . ?
O13 Ce O9 147.02(16) . . ?
O1 Ce O7 133.54(17) . . ?
O2 Ce O7 163.99(15) . . ?
O10 Ce O7 65.00(17) . . ?
O6 Ce O7 48.79(15) . . ?
O13 Ce O7 73.08(18) . . ?
O9 Ce O7 113.30(15) . . ?
O1 Ce O12 75.35(15) . . ?
O2 Ce O12 70.65(16) . . ?
O10 Ce O12 162.89(17) . . ?
O6 Ce O12 68.39(17) . . ?
O13 Ce O12 49.41(16) . . ?
O9 Ce O12 141.83(16) . . ?
O7 Ce O12 104.67(17) . . ?
O1 Ce O3 61.71(12) . . ?
O2 Ce O3 118.36(13) . . ?
O10 Ce O3 77.96(15) . . ?
O6 Ce O3 121.60(14) . . ?
O13 Ce O3 71.05(14) . . ?
O9 Ce O3 78.69(15) . . ?
O7 Ce O3 77.62(15) . . ?
O12 Ce O3 114.28(15) . . ?
O1 Ce O4 121.48(13) . . ?
O2 Ce O4 60.31(12) . . ?
O10 Ce O4 82.53(15) . . ?
O6 Ce O4 71.74(14) . . ?
O13 Ce O4 131.71(15) . . ?
O9 Ce O4 79.57(16) . . ?
O7 Ce O4 104.79(16) . . ?
O12 Ce O4 87.43(15) . . ?
O3 Ce O4 157.13(15) . . ?
O1 Ce N4 100.58(15) . . ?
O2 Ce N4 94.32(15) . . ?
O10 Ce N4 24.96(16) . . ?
O6 Ce N4 118.19(17) . . ?
O13 Ce N4 144.30(15) . . ?
O9 Ce N4 24.57(15) . . ?
O7 Ce N4 88.93(17) . . ?
O12 Ce N4 164.64(16) . . ?
O3 Ce N4 75.14(14) . . ?
O4 Ce N4 82.13(14) . . ?
O1 Ce N5 72.31(14) . . ?
O2 Ce N5 90.96(16) . . ?
O10 Ce N5 153.63(17) . . ?
O6 Ce N5 68.67(16) . . ?
O13 Ce N5 24.68(16) . . ?
O9 Ce N5 153.10(15) . . ?
O7 Ce N5 89.04(18) . . ?
O12 Ce N5 24.74(16) . . ?
O3 Ce N5 92.55(15) . . ?
O4 Ce N5 110.14(16) . . ?
N4 Ce N5 167.67(15) . . ?
N1 Ni N2 86.7(2) . . ?
N1 Ni O1 94.1(2) . . ?
N2 Ni O1 175.8(2) . . ?
N1 Ni O2 174.7(2) . . ?
N2 Ni O2 95.0(2) . . ?
O1 Ni O2 84.45(17) . . ?
N1 Ni Ce 134.92(16) . . ?
N2 Ni Ce 138.01(17) . . ?
O1 Ni Ce 41.71(12) . . ?
O2 Ni Ce 43.00(11) . . ?
N3 O6 Ce 98.8(4) . . ?
N3 O7 Ce 96.8(4) . . ?
O5 N3 O6 122.9(7) . . ?
O5 N3 O7 121.5(7) . . ?
O6 N3 O7 115.5(5) . . ?
O5 N3 Ce 179.7(6) . . ?
O6 N3 Ce 57.0(3) . . ?
O7 N3 Ce 58.6(3) . . ?
N4 O10 Ce 98.0(4) . . ?
C1 O1 Ni 125.1(4) . . ?
C1 O1 Ce 125.9(4) . . ?
Ni O1 Ce 107.83(17) . . ?
C16 O2 Ni 126.2(4) . . ?
C16 O2 Ce 127.7(4) . . ?
Ni O2 Ce 106.09(15) . . ?
N5 O12 Ce 95.8(4) . . ?
O8 N4 O9 123.1(6) . . ?
O8 N4 O10 121.5(6) . . ?
O9 N4 O10 115.4(5) . . ?
O8 N4 Ce 173.5(5) . . ?
O9 N4 Ce 58.9(3) . . ?
O10 N4 Ce 57.1(3) . . ?
O11 N5 O12 121.6(7) . . ?
O11 N5 O13 120.8(7) . . ?
O12 N5 O13 117.5(6) . . ?
O11 N5 Ce 177.9(5) . . ?
O12 N5 Ce 59.4(3) . . ?
O13 N5 Ce 58.1(3) . . ?
N5 O13 Ce 97.2(4) . . ?
N4 O9 Ce 96.5(4) . . ?
C2 O3 C17 119.1(4) . . ?
C2 O3 Ce 119.3(3) . . ?
C17 O3 Ce 121.3(3) . . ?
C15 O4 C19 117.2(5) . . ?
C15 O4 Ce 121.2(3) . . ?
C19 O4 Ce 121.5(3) . . ?
C5 C6 C1 119.5(6) . . ?
C5 C6 C7 119.5(6) . . ?
C1 C6 C7 121.0(5) . . ?
N2 C10 C11 125.7(6) . . ?
C10 N2 C9 120.2(5) . . ?
C10 N2 Ni 126.8(5) . . ?
C9 N2 Ni 112.7(4) . . ?
O2 C16 C11 124.1(5) . . ?
O2 C16 C15 117.1(5) . . ?
C11 C16 C15 118.7(5) . . ?
O1 C1 C2 118.1(5) . . ?
O1 C1 C6 123.6(5) . . ?
C2 C1 C6 118.3(5) . . ?
C16 C11 C12 119.4(6) . . ?
C16 C11 C10 121.9(5) . . ?
C12 C11 C10 118.7(6) . . ?
C14 C15 O4 125.5(6) . . ?
C14 C15 C16 121.0(6) . . ?
O4 C15 C16 113.5(5) . . ?
O4 C19 C20 111.7(5) . . ?
C3 C2 O3 124.9(6) . . ?
C3 C2 C1 120.9(6) . . ?
O3 C2 C1 114.2(5) . . ?
C7 N1 C8 120.5(5) . . ?
C7 N1 Ni 127.6(5) . . ?
C8 N1 Ni 111.8(4) . . ?
N1 C8 C9 105.7(5) . . ?
N1 C7 C6 124.4(6) . . ?
C12 C13 C14 120.6(6) . . ?
C15 C14 C13 119.7(6) . . ?
O3 C17 C18 112.3(5) . . ?
C13 C12 C11 120.6(6) . . ?
C2 C3 C4 120.2(6) . . ?
C4 C5 C6 120.8(6) . . ?
N2 C9 C8 106.6(5) . . ?
C5 C4 C3 120.2(6) . . ?

loop_
_geom_bond_atom_site_label_1
_geom_bond_atom_site_label_2
_geom_bond_distance
_geom_bond_site_symmetry_2
_geom_bond_publ_flag
Ce O1 2.439(4) . ?
Ce O2 2.477(4) . ?
Ce O10 2.534(5) . ?
Ce O6 2.556(5) . ?
Ce O13 2.571(5) . ?
Ce O9 2.578(5) . ?
Ce O7 2.590(5) . ?
Ce O12 2.600(5) . ?
Ce O3 2.615(4) . ?
Ce O4 2.641(4) . ?
Ce N4 2.991(5) . ?
Ce N5 3.004(6) . ?
Ni N1 1.841(5) . ?
Ni N2 1.848(5) . ?
Ni O1 1.858(4) . ?
Ni O2 1.866(4) . ?
O6 N3 1.250(7) . ?
O7 N3 1.263(7) . ?
N3 O5 1.199(7) . ?
O10 N4 1.274(7) . ?
O1 C1 1.332(7) . ?
O2 C16 1.329(6) . ?
O12 N5 1.263(8) . ?
N4 O8 1.217(7) . ?
N4 O9 1.252(7) . ?
N5 O11 1.222(7) . ?
N5 O13 1.264(7) . ?
O3 C2 1.387(7) . ?
O3 C17 1.463(7) . ?
O4 C15 1.384(7) . ?
O4 C19 1.462(7) . ?
C6 C5 1.403(8) . ?
C6 C1 1.405(9) . ?
C6 C7 1.451(8) . ?
C10 N2 1.272(8) . ?
C10 C11 1.432(9) . ?
N2 C9 1.485(8) . ?
C16 C11 1.393(8) . ?
C16 C15 1.415(8) . ?
C1 C2 1.399(8) . ?
C11 C12 1.415(8) . ?
C15 C14 1.379(8) . ?
C19 C20 1.479(10) . ?
C2 C3 1.373(8) . ?
N1 C7 1.276(8) . ?
N1 C8 1.480(8) . ?
C8 C9 1.494(10) . ?
C13 C12 1.368(9) . ?
C13 C14 1.390(9) . ?
C17 C18 1.510(10) . ?
C3 C4 1.387(9) . ?
C5 C4 1.357(10) . ?
